data_1559706
loop_
_publ_author_name
'Sysoiev, Dmytro'
'Huhn, Thomas'

_publ_section_title
;
 Basic enemies of photochromism: irreversible transformation of
 fluorinated diarylethenes to polyenic enamines and enols.
;
_journal_issue 11
_journal_name_full
'Photochemical &amp; photobiological sciences : Official journal of the European Photochemistry Association and the European Society for Photobiology'
_journal_page_first 1511
_journal_page_last 1516
_journal_paper_doi 10.1039/d0pp00292e
_journal_volume 19
_journal_year 2020
_chemical_formula_moiety 'C23 H10 F6 N4 O2'
_chemical_formula_sum 'C23 H10 F6 N4 O2'
_chemical_formula_weight 488.35
_space_group_IT_number 15
_space_group_name_Hall '-C 2yc'
_space_group_name_H-M_alt 'C 1 2/c 1'
_symmetry_cell_setting monoclinic
_symmetry_space_group_name_H-M 'C 1 2/c 1'
_atom_sites_solution_hydrogens geom
_atom_sites_solution_primary direct
_atom_sites_solution_secondary difmap
_audit_creation_method SHELXL-97
_audit_update_record
;
2012-07-29 deposited with the CCDC.	2020-10-15 downloaded from the CCDC.
;
_cell_angle_alpha 90.00
_cell_angle_beta 99.344(12)
_cell_angle_gamma 90.00
_cell_formula_units_Z 4
_cell_length_a 21.890(4)
_cell_length_b 9.2771(15)
_cell_length_c 10.6726(14)
_cell_measurement_reflns_used 8437
_cell_measurement_temperature 100(2)
_cell_measurement_theta_max 27.05
_cell_measurement_theta_min 1.81
_cell_volume 2138.6(6)
_computing_cell_refinement 'STOE X-AREA'
_computing_data_collection 'STOE X-AREA'
_computing_data_reduction 'STOE X-RED'
_computing_molecular_graphics 'Ortep-3 for Windows (Farrugia, 1997)'
_computing_publication_material 'SHELXL-97 (Sheldrick, 1997)'
_computing_structure_refinement 'SHELXL-97 (Sheldrick, 1997)'
_computing_structure_solution 'SHELXS-97 (Sheldrick, 1990)'
_diffrn_ambient_temperature 100(2)
_diffrn_detector_area_resol_mean 6.67
_diffrn_measured_fraction_theta_full 0.992
_diffrn_measured_fraction_theta_max 0.992
_diffrn_measurement_device_type 'STOE IPDS 2T'
_diffrn_measurement_method 'rotation method'
_diffrn_radiation_monochromator graphite
_diffrn_radiation_source 'fine-focus sealed tube'
_diffrn_radiation_type MoK\a
_diffrn_radiation_wavelength 0.71073
_diffrn_reflns_av_R_equivalents 0.2274
_diffrn_reflns_av_sigmaI/netI 0.2457
_diffrn_reflns_limit_h_max 27
_diffrn_reflns_limit_h_min -27
_diffrn_reflns_limit_k_max 11
_diffrn_reflns_limit_k_min -11
_diffrn_reflns_limit_l_max 12
_diffrn_reflns_limit_l_min -13
_diffrn_reflns_number 14031
_diffrn_reflns_theta_full 26.82
_diffrn_reflns_theta_max 26.82
_diffrn_reflns_theta_min 1.89
_exptl_absorpt_coefficient_mu 0.135
_exptl_absorpt_correction_T_max 0.9871
_exptl_absorpt_correction_T_min 0.9315
_exptl_absorpt_correction_type integration
_exptl_absorpt_process_details
;
'X-SHAPE 2.07 (03-Aug-2005) Stoe & Cie, Darmstadt, Germany'
;
_exptl_crystal_colour red
_exptl_crystal_density_diffrn 1.517
_exptl_crystal_density_method 'not measured'
_exptl_crystal_description plate
_exptl_crystal_F_000 984
_exptl_crystal_size_max 0.400
_exptl_crystal_size_mid 0.267
_exptl_crystal_size_min 0.100
_refine_diff_density_max 0.209
_refine_diff_density_min -0.202
_refine_diff_density_rms 0.038
_refine_ls_extinction_method none
_refine_ls_goodness_of_fit_ref 0.985
_refine_ls_hydrogen_treatment constr
_refine_ls_matrix_type full
_refine_ls_number_parameters 188
_refine_ls_number_reflns 2275
_refine_ls_number_restraints 0
_refine_ls_restrained_S_all 0.985
_refine_ls_R_factor_all 0.1270
_refine_ls_R_factor_gt 0.0589
_refine_ls_shift/su_max 0.000
_refine_ls_shift/su_mean 0.000
_refine_ls_structure_factor_coef Fsqd
_refine_ls_weighting_details 'calc w=1/[\s^2^(Fo^2^)+(0.0563P)^2^+0.0000P] where P=(Fo^2^+2Fc^2^)/3'
_refine_ls_weighting_scheme calc
_refine_ls_wR_factor_gt 0.1048
_refine_ls_wR_factor_ref 0.1219
_reflns_number_gt 1357
_reflns_number_total 2275
_reflns_threshold_expression >2sigma(I)
_cod_data_source_file d0pp00292e2.cif
_cod_data_source_block shelxl
_cod_original_sg_symbol_H-M 'C 2/c'
_cod_database_code 1559706

loop_
_symmetry_equiv_pos_as_xyz
'x, y, z'
'-x, y, -z+1/2'
'x+1/2, y+1/2, z'
'-x+1/2, y+1/2, -z+1/2'
'-x, -y, -z'
'x, -y, z-1/2'
'-x+1/2, -y+1/2, -z'
'x+1/2, -y+1/2, z-1/2'

loop_
_atom_site_label
_atom_site_type_symbol
_atom_site_fract_x
_atom_site_fract_y
_atom_site_fract_z
_atom_site_U_iso_or_equiv
_atom_site_adp_type
_atom_site_occupancy
_atom_site_symmetry_multiplicity
_atom_site_calc_flag
_atom_site_refinement_flags
_atom_site_disorder_assembly
_atom_site_disorder_group
F1A F 0.0952(2) 1.0897(4) 0.3393(6) 0.0550(17) Uani 0.494(8) 1 d P A 1
F2A F 0.0468(3) 1.0723(5) 0.0701(5) 0.0489(14) Uani 0.494(8) 1 d P A 1
F3A F 0.0325(2) 1.2008(7) 0.3674(4) 0.0575(15) Uani 0.494(8) 1 d P A 1
F1B F 0.11123(17) 1.0820(4) 0.2484(7) 0.0576(19) Uani 0.506(8) 1 d P A 2
F2B F 0.0731(3) 1.0907(5) 0.1341(7) 0.0530(14) Uani 0.506(8) 1 d P A 2
F3B F 0.0072(3) 1.2724(5) 0.3219(5) 0.0615(16) Uani 0.506(8) 1 d P . 2
O1 O 0.12565(7) 0.58285(17) 0.26568(16) 0.0325(4) Uani 1 1 d . . .
N1 N 0.20696(11) 0.2981(3) 0.3212(2) 0.0489(6) Uani 1 1 d . . .
N2 N 0.30888(12) 0.3788(3) 0.0094(3) 0.0692(9) Uani 1 1 d . . .
C1 C 0.27071(13) 0.4157(3) 0.0637(3) 0.0477(7) Uani 1 1 d . . .
C2 C 0.22309(11) 0.4609(3) 0.1335(3) 0.0357(6) Uani 1 1 d . . .
C3 C 0.19142(11) 0.5836(3) 0.1028(3) 0.0368(6) Uani 1 1 d . . .
H3 H 0.2015 0.6327 0.0329 0.044 Uiso 1 1 calc R . .
C4 C 0.14447(11) 0.6494(3) 0.1625(2) 0.0321(6) Uani 1 1 d . . .
C5 C 0.11300(11) 0.7736(3) 0.1364(2) 0.0353(6) Uani 1 1 d . . .
H5 H 0.1177 0.8387 0.0724 0.042 Uiso 1 1 calc R . .
C6 C 0.07113(10) 0.7866(2) 0.2252(2) 0.0289(5) Uani 1 1 d . . .
C7 C 0.02908(11) 0.9064(2) 0.2368(2) 0.0320(6) Uani 1 1 d . . .
C8 C 0.05051(14) 1.0574(3) 0.2197(4) 0.0581(10) Uani 1 1 d . . .
C9 C 0.0000 1.1550(4) 0.2500 0.0506(11) Uani 1 2 d S . .
C10 C 0.08117(10) 0.6686(3) 0.3030(2) 0.0298(6) Uani 1 1 d . . .
C11 C 0.05722(12) 0.6215(3) 0.4176(3) 0.0410(7) Uani 1 1 d . . .
H11A H 0.0317 0.5377 0.3981 0.062 Uiso 1 1 calc R . .
H11B H 0.0331 0.6975 0.4462 0.062 Uiso 1 1 calc R . .
H11C H 0.0912 0.5984 0.4833 0.062 Uiso 1 1 calc R . .
C12 C 0.21389(11) 0.3708(3) 0.2376(3) 0.0369(6) Uani 1 1 d . . .

loop_
_atom_site_aniso_label
_atom_site_aniso_U_11
_atom_site_aniso_U_22
_atom_site_aniso_U_33
_atom_site_aniso_U_23
_atom_site_aniso_U_13
_atom_site_aniso_U_12
F1A 0.052(2) 0.045(2) 0.059(4) 0.002(2) -0.015(2) -0.0171(16)
F2A 0.072(3) 0.036(2) 0.042(3) 0.010(2) 0.021(2) 0.000(2)
F3A 0.075(3) 0.049(3) 0.046(2) -0.013(2) 0.003(2) -0.018(2)
F1B 0.046(2) 0.0373(18) 0.084(5) 0.007(2) -0.004(2) -0.0140(15)
F2B 0.068(3) 0.037(2) 0.060(4) 0.010(2) 0.028(3) -0.004(2)
F3B 0.089(3) 0.032(2) 0.067(3) -0.018(2) 0.027(3) -0.017(2)
O1 0.0302(9) 0.0336(9) 0.0366(10) 0.0034(8) 0.0139(8) 0.0019(7)
N1 0.0471(14) 0.0544(15) 0.0480(15) -0.0021(13) 0.0156(12) 0.0167(12)
N2 0.0475(16) 0.095(2) 0.072(2) -0.0265(17) 0.0315(15) -0.0031(14)
C1 0.0373(15) 0.0601(18) 0.0477(18) -0.0176(15) 0.0129(14) -0.0065(14)
C2 0.0288(13) 0.0459(16) 0.0343(15) -0.0093(13) 0.0108(11) -0.0065(12)
C3 0.0332(13) 0.0474(15) 0.0314(14) -0.0053(12) 0.0106(11) -0.0109(12)
C4 0.0300(12) 0.0381(13) 0.0306(14) 0.0018(11) 0.0115(11) -0.0067(11)
C5 0.0330(13) 0.0406(14) 0.0323(14) 0.0057(12) 0.0057(12) -0.0110(11)
C6 0.0263(12) 0.0281(12) 0.0322(14) 0.0003(11) 0.0042(11) -0.0057(10)
C7 0.0352(13) 0.0270(12) 0.0312(14) 0.0026(11) -0.0024(11) -0.0023(10)
C8 0.0412(17) 0.0355(17) 0.093(3) 0.0143(17) -0.0012(19) -0.0069(13)
C9 0.084(3) 0.028(2) 0.037(2) 0.000 0.003(2) 0.000
C10 0.0226(11) 0.0324(13) 0.0352(14) 0.0007(11) 0.0075(10) 0.0021(10)
C11 0.0425(15) 0.0403(15) 0.0438(17) 0.0103(12) 0.0176(13) 0.0111(11)
C12 0.0296(13) 0.0436(15) 0.0387(16) -0.0117(14) 0.0088(11) 0.0085(11)

loop_
_atom_type_symbol
_atom_type_description
_atom_type_scat_dispersion_real
_atom_type_scat_dispersion_imag
_atom_type_scat_source
C C 0.0033 0.0016 'International Tables Vol C Tables 4.2.6.8 and 6.1.1.4'
H H 0.0000 0.0000 'International Tables Vol C Tables 4.2.6.8 and 6.1.1.4'
F F 0.0171 0.0103 'International Tables Vol C Tables 4.2.6.8 and 6.1.1.4'
N N 0.0061 0.0033 'International Tables Vol C Tables 4.2.6.8 and 6.1.1.4'
O O 0.0106 0.0060 'International Tables Vol C Tables 4.2.6.8 and 6.1.1.4'

loop_
_geom_angle_atom_site_label_1
_geom_angle_atom_site_label_2
_geom_angle_atom_site_label_3
_geom_angle
_geom_angle_site_symmetry_1
_geom_angle_site_symmetry_3
_geom_angle_publ_flag
C8 F1B F2B 50.4(3) . . ?
C8 F2B F1B 63.5(5) . . ?
C9 F3B F3B 55.2(3) . 2 ?
C10 O1 C4 106.92(18) . . ?
N2 C1 C2 179.2(4) . . ?
C3 C2 C12 123.5(2) . . ?
C3 C2 C1 120.6(3) . . ?
C12 C2 C1 115.9(2) . . ?
C2 C3 C4 129.2(2) . . ?
C5 C4 O1 109.7(2) . . ?
C5 C4 C3 130.7(2) . . ?
O1 C4 C3 119.5(2) . . ?
C4 C5 C6 107.3(2) . . ?
C10 C6 C5 106.2(2) . . ?
C10 C6 C7 126.7(2) . . ?
C5 C6 C7 127.0(2) . . ?
C7 C7 C6 130.33(13) 2 . ?
C7 C7 C8 110.52(16) 2 . ?
C6 C7 C8 119.1(2) . . ?
F2B C8 F1B 66.1(6) . . ?
F2B C8 C7 122.1(4) . . ?
F1B C8 C7 116.9(3) . . ?
F2B C8 C9 115.8(3) . . ?
F1B C8 C9 126.0(3) . . ?
C7 C8 C9 106.3(3) . . ?
F2B C8 F1A 108.3(6) . . ?
C7 C8 F1A 104.8(3) . . ?
C9 C8 F1A 95.6(3) . . ?
F1B C8 F2A 95.8(5) . . ?
C7 C8 F2A 103.7(3) . . ?
C9 C8 F2A 104.2(3) . . ?
F1A C8 F2A 138.8(5) . . ?
F3B C9 F3B 69.6(6) . 2 ?
F3B C9 F3A 105.2(6) 2 . ?
F3B C9 F3A 105.2(6) . 2 ?
F3A C9 F3A 144.7(6) . 2 ?
F3B C9 C8 113.1(2) . 2 ?
F3B C9 C8 126.6(3) 2 2 ?
F3A C9 C8 105.9(2) . 2 ?
F3A C9 C8 95.2(3) 2 2 ?
F3B C9 C8 126.6(3) . . ?
F3B C9 C8 113.0(2) 2 . ?
F3A C9 C8 95.2(3) . . ?
F3A C9 C8 105.9(2) 2 . ?
C8 C9 C8 106.0(3) 2 . ?
O1 C10 C6 109.9(2) . . ?
O1 C10 C11 115.8(2) . . ?
C6 C10 C11 134.2(2) . . ?
N1 C12 C2 179.5(3) . . ?

loop_
_geom_bond_atom_site_label_1
_geom_bond_atom_site_label_2
_geom_bond_distance
_geom_bond_site_symmetry_2
_geom_bond_publ_flag
F1A C8 1.507(5) . ?
F2A C8 1.592(7) . ?
F3A C9 1.403(4) . ?
F1B C8 1.334(4) . ?
F1B F2B 1.363(12) . ?
F2B C8 1.150(6) . ?
F3B C9 1.327(5) . ?
F3B F3B 1.516(11) 2 ?
O1 C10 1.366(3) . ?
O1 C4 1.383(3) . ?
N1 C12 1.148(3) . ?
N2 C1 1.144(4) . ?
C1 C2 1.438(4) . ?
C2 C3 1.346(4) . ?
C2 C12 1.430(4) . ?
C3 C4 1.430(4) . ?
C4 C5 1.348(3) . ?
C5 C6 1.427(3) . ?
C6 C10 1.370(3) . ?
C6 C7 1.461(3) . ?
C7 C7 1.348(5) 2 ?
C7 C8 1.498(4) . ?
C8 C9 1.504(4) . ?
C9 F3B 1.327(5) 2 ?
C9 F3A 1.403(4) 2 ?
C9 C8 1.504(4) 2 ?
C10 C11 1.474(4) . ?

loop_
_geom_torsion_atom_site_label_1
_geom_torsion_atom_site_label_2
_geom_torsion_atom_site_label_3
_geom_torsion_atom_site_label_4
_geom_torsion
_geom_torsion_site_symmetry_1
_geom_torsion_site_symmetry_2
_geom_torsion_site_symmetry_3
_geom_torsion_site_symmetry_4
_geom_torsion_publ_flag
C12 C2 C3 C4 0.2(4) . . . . ?
C1 C2 C3 C4 -177.5(2) . . . . ?
C10 O1 C4 C5 0.4(3) . . . . ?
C10 O1 C4 C3 179.8(2) . . . . ?
C2 C3 C4 C5 178.1(3) . . . . ?
C2 C3 C4 O1 -1.2(4) . . . . ?
O1 C4 C5 C6 -1.1(3) . . . . ?
C3 C4 C5 C6 179.5(2) . . . . ?
C4 C5 C6 C10 1.4(3) . . . . ?
C4 C5 C6 C7 177.5(2) . . . . ?
C10 C6 C7 C7 -42.6(5) . . . 2 ?
C5 C6 C7 C7 142.0(3) . . . 2 ?
C10 C6 C7 C8 136.4(3) . . . . ?
C5 C6 C7 C8 -38.9(4) . . . . ?
F1B F2B C8 C7 -107.8(5) . . . . ?
F1B F2B C8 C9 119.9(3) . . . . ?
F1B F2B C8 F1A 14.0(3) . . . . ?
F1B F2B C8 F2A -166.8(7) . . . . ?
F2B F1B C8 C7 115.3(5) . . . . ?
F2B F1B C8 C9 -105.5(5) . . . . ?
F2B F1B C8 F1A -160.8(4) . . . . ?
F2B F1B C8 F2A 6.7(4) . . . . ?
C7 C7 C8 F2B -131.3(5) 2 . . . ?
C6 C7 C8 F2B 49.5(6) . . . . ?
C7 C7 C8 F1B 151.3(5) 2 . . . ?
C6 C7 C8 F1B -27.9(6) . . . . ?
C7 C7 C8 C9 4.8(4) 2 . . . ?
C6 C7 C8 C9 -174.5(2) . . . . ?
C7 C7 C8 F1A 105.3(4) 2 . . . ?
C6 C7 C8 F1A -73.9(4) . . . . ?
C7 C7 C8 F2A -104.7(4) 2 . . . ?
C6 C7 C8 F2A 76.0(3) . . . . ?
F3B F3B C9 F3A 150.0(6) 2 . . . ?
F3B F3B C9 F3A -19.7(4) 2 . . 2 ?
F3B F3B C9 C8 -122.2(3) 2 . . 2 ?
F3B F3B C9 C8 104.1(5) 2 . . . ?
F2B C8 C9 F3B -86.3(7) . . . . ?
F1B C8 C9 F3B -8.1(6) . . . . ?
C7 C8 C9 F3B 134.5(4) . . . . ?
F1A C8 C9 F3B 27.2(4) . . . . ?
F2A C8 C9 F3B -116.3(5) . . . . ?
F2B C8 C9 F3B -5.2(5) . . . 2 ?
F1B C8 C9 F3B 73.0(7) . . . 2 ?
C7 C8 C9 F3B -144.4(4) . . . 2 ?
F1A C8 C9 F3B 108.3(5) . . . 2 ?
F2A C8 C9 F3B -35.2(4) . . . 2 ?
F2B C8 C9 F3A -114.2(6) . . . . ?
F1B C8 C9 F3A -36.0(5) . . . . ?
C7 C8 C9 F3A 106.6(3) . . . . ?
F1A C8 C9 F3A -0.7(3) . . . . ?
F2A C8 C9 F3A -144.2(4) . . . . ?
F2B C8 C9 F3A 37.3(5) . . . 2 ?
F1B C8 C9 F3A 115.4(6) . . . 2 ?
C7 C8 C9 F3A -102.0(4) . . . 2 ?
F1A C8 C9 F3A 150.8(5) . . . 2 ?
F2A C8 C9 F3A 7.2(4) . . . 2 ?
F2B C8 C9 C8 137.6(5) . . . 2 ?
F1B C8 C9 C8 -144.2(6) . . . 2 ?
C7 C8 C9 C8 -1.64(13) . . . 2 ?
F1A C8 C9 C8 -108.9(3) . . . 2 ?
F2A C8 C9 C8 107.6(3) . . . 2 ?
C4 O1 C10 C6 0.6(2) . . . . ?
C4 O1 C10 C11 -176.5(2) . . . . ?
C5 C6 C10 O1 -1.2(3) . . . . ?
C7 C6 C10 O1 -177.4(2) . . . . ?
C5 C6 C10 C11 175.0(3) . . . . ?
C7 C6 C10 C11 -1.1(4) . . . . ?
